data_7249504
loop_
_publ_author_name
'Wang, Xue-Ting'
'Lv, Fang-Wen'
'Qin, Hang'
'Dai, Xin-Tong'
'Jin, Shan'
'Zheng, Xiu-Ying'

_publ_section_title
;
 Amplified circularly polarized luminescence of chiral lanthanide-based
 chains through helical assembly
;
_journal_issue 47
_journal_name_full CrystEngComm
_journal_page_first 6676
_journal_page_last 6682
_journal_paper_doi 10.1039/D4CE00957F
_journal_volume 26
_journal_year 2024
_chemical_absolute_configuration ad
_chemical_formula_moiety 'C18 H22 Eu O8, Cl O4'
_chemical_formula_sum 'C18 H22 Cl Eu O12'
_chemical_formula_weight 617.76
_space_group_crystal_system orthorhombic
_space_group_IT_number 19
_space_group_name_Hall 'P 2ac 2ab'
_space_group_name_H-M_alt 'P 21 21 21'
_atom_sites_solution_hydrogens mixed
_atom_sites_solution_primary dual
_audit_creation_date 2024-07-18
_audit_creation_method
;
Olex2 1.2
(compiled 2018.05.29 svn.r3508 for OlexSys, GUI svn.r5506)
;
_audit_update_record
;
2024-08-27 deposited with the CCDC.	2024-10-28 downloaded from the CCDC.
;
_cell_angle_alpha 90
_cell_angle_beta 90
_cell_angle_gamma 90
_cell_formula_units_Z 4
_cell_length_a 6.2461(2)
_cell_length_b 18.7509(5)
_cell_length_c 19.0329(4)
_cell_measurement_reflns_used 8626
_cell_measurement_temperature 120.01(10)
_cell_measurement_theta_max 77.1320
_cell_measurement_theta_min 3.2820
_cell_volume 2229.13(10)
_computing_cell_refinement 'CrysAlisPro 1.171.42.93a (Rigaku OD, 2023)'
_computing_data_collection 'CrysAlisPro 1.171.42.93a (Rigaku OD, 2023)'
_computing_data_reduction 'CrysAlisPro 1.171.42.93a (Rigaku OD, 2023)'
_computing_molecular_graphics 'Olex2 (Dolomanov et al., 2009)'
_computing_publication_material 'Olex2 (Dolomanov et al., 2009)'
_computing_structure_refinement 'ShelXL (Sheldrick, 2015)'
_computing_structure_solution 'ShelXT (Sheldrick, 2015)'
_diffrn_ambient_environment N~2~
_diffrn_ambient_temperature 120.01(10)
_diffrn_detector 'Hybrid Pixel Array Detector'
_diffrn_detector_area_resol_mean 10.0000
_diffrn_detector_type HyPix
_diffrn_measured_fraction_theta_full 1.000
_diffrn_measured_fraction_theta_max 0.975
_diffrn_measurement_details
;
List of Runs (angles in degrees, time in seconds):

  # Type    Start    End  Width  t~exp~   \w     \q     \k     \f   Frames
#--------------------------------------------------------------------------
  1  \w    -64.00  22.00   0.50    0.05    --  -49.58  62.00-105.00  172
  2  \w    -23.00  24.00   0.50    0.05    --  -49.58  19.00   0.00   94
  3  \w    -23.00  24.00   0.50    0.05    --  -49.58  19.00  30.00   94
  4  \w    -81.00 -32.00   0.50    0.06    -- -104.50  69.00 112.00   98
  5  \w    -62.00 -32.00   0.50    0.06    -- -104.50  57.00  90.00   60
  6  \w    -62.00 -32.00   0.50    0.06    -- -104.50  57.00  60.00   60
  7  \w    -62.00 -32.00   0.50    0.06    -- -104.50  57.00 -30.00   60
  8  \w    -62.00 -32.00   0.50    0.06    -- -104.50  57.00-150.00   60
  9  \w     42.00  90.00   0.50    0.05    --   49.58  38.00-120.00   96
 10  \w     92.00 178.00   0.50    0.06    --  106.85  62.00-105.00  172
 11  \w     42.00 121.00   0.50    0.05    --   49.58  38.00 -30.00  158
 12  \w     35.00 106.00   0.50    0.06    --  106.85 -94.00-117.00  142
 13  \w     35.00  69.00   0.50    0.06    --  106.85 -57.00 -90.00   68
 14  \w     35.00  69.00   0.50    0.06    --  106.85 -57.00 -60.00   68
 15  \w     35.00  88.00   0.50    0.06    --  106.85 -69.00 -20.00  106
 16  \w     35.00  69.00   0.50    0.06    --  106.85 -57.00   0.00   68
;
_diffrn_measurement_device 'four-circle diffractometer'
_diffrn_measurement_device_type 'XtaLAB Synergy R, HyPix'
_diffrn_measurement_method '\w scans'
_diffrn_orient_matrix_type 'CrysAlisPro convention (1999,Acta A55,543-557)'
_diffrn_orient_matrix_UB_11 0.1056129000
_diffrn_orient_matrix_UB_12 0.0446999000
_diffrn_orient_matrix_UB_13 0.0584833000
_diffrn_orient_matrix_UB_21 -0.2032149000
_diffrn_orient_matrix_UB_22 0.0461973000
_diffrn_orient_matrix_UB_23 0.0052101000
_diffrn_orient_matrix_UB_31 -0.0911013000
_diffrn_orient_matrix_UB_32 -0.0512035000
_diffrn_orient_matrix_UB_33 0.0557628000
_diffrn_radiation_monochromator mirror
_diffrn_radiation_probe x-ray
_diffrn_radiation_type CuK\a
_diffrn_radiation_wavelength 1.54184
_diffrn_reflns_av_R_equivalents 0.0941
_diffrn_reflns_av_unetI/netI 0.0728
_diffrn_reflns_Laue_measured_fraction_full 1.000
_diffrn_reflns_Laue_measured_fraction_max 0.975
_diffrn_reflns_limit_h_max 6
_diffrn_reflns_limit_h_min -7
_diffrn_reflns_limit_k_max 23
_diffrn_reflns_limit_k_min -23
_diffrn_reflns_limit_l_max 24
_diffrn_reflns_limit_l_min -16
_diffrn_reflns_number 12000
_diffrn_reflns_point_group_measured_fraction_full 0.943
_diffrn_reflns_point_group_measured_fraction_max 0.891
_diffrn_reflns_theta_full 67.684
_diffrn_reflns_theta_max 77.784
_diffrn_reflns_theta_min 3.309
_diffrn_source 'Rotating-anode X-ray tube'
_diffrn_source_type 'PhotonJet R (Cu) X-ray Source'
_exptl_absorpt_coefficient_mu 21.806
_exptl_absorpt_correction_T_max 1.00000
_exptl_absorpt_correction_T_min 0.47873
_exptl_absorpt_correction_type multi-scan
_exptl_absorpt_process_details
;
CrysAlisPro 1.171.42.93a (Rigaku Oxford Diffraction, 2023)
Empirical absorption correction using spherical harmonics,
implemented in SCALE3 ABSPACK scaling algorithm.
;
_exptl_crystal_colour colourless
_exptl_crystal_colour_primary colourless
_exptl_crystal_density_diffrn 1.841
_exptl_crystal_description block
_exptl_crystal_F_000 1224
_exptl_crystal_size_max 0.04
_exptl_crystal_size_mid 0.02
_exptl_crystal_size_min 0.02
_refine_diff_density_max 2.316
_refine_diff_density_min -3.206
_refine_diff_density_rms 0.267
_refine_ls_abs_structure_details
;
 Flack x determined using 1320 quotients [(I+)-(I-)]/[(I+)+(I-)]
 (Parsons, Flack and Wagner, Acta Cryst. B69 (2013) 249-259).
;
_refine_ls_abs_structure_Flack -0.010(6)
_refine_ls_extinction_method none
_refine_ls_goodness_of_fit_ref 1.037
_refine_ls_hydrogen_treatment constr
_refine_ls_matrix_type full
_refine_ls_number_parameters 319
_refine_ls_number_reflns 4229
_refine_ls_number_restraints 238
_refine_ls_restrained_S_all 1.010
_refine_ls_R_factor_all 0.0729
_refine_ls_R_factor_gt 0.0693
_refine_ls_shift/su_max 0.002
_refine_ls_shift/su_mean 0.000
_refine_ls_structure_factor_coef Fsqd
_refine_ls_weighting_details 'w=1/[\s^2^(Fo^2^)+(0.1565P)^2^] where P=(Fo^2^+2Fc^2^)/3'
_refine_ls_weighting_scheme calc
_refine_ls_wR_factor_gt 0.1876
_refine_ls_wR_factor_ref 0.1933
_reflns_Friedel_coverage 0.589
_reflns_Friedel_fraction_full 0.864
_reflns_Friedel_fraction_max 0.778
_reflns_number_gt 3895
_reflns_number_total 4229
_reflns_threshold_expression 'I > 2\s(I)'
_cod_data_source_file d4ce00957f2.cif
_cod_data_source_block R-Eu
_cod_depositor_comments 'Adding full bibliography for 7249504--7249511.cif.'
_cod_database_code 7249504
_shelx_shelxl_version_number 2018/3
_shelx_space_group_comment
;
The symmetry employed for this shelxl refinement is uniquely defined
by the following loop, which should always be used as a source of
symmetry information in preference to the above space-group names.
They are only intended as comments.
;
_shelx_estimated_absorpt_t_max 0.670
_shelx_estimated_absorpt_t_min 0.476
_diffrn_oxdiff_digest_frames
;
0153d2a09829c391b598a501c1559423e400109577c
;
_reflns_odcompleteness_completeness 100.00
_reflns_odcompleteness_iscentric 1
_reflns_odcompleteness_theta 66.97
_olex2_refinement_description
;
1. Fixed Uiso
 At 1.2 times of:
  All C(H) groups
 At 1.5 times of:
  All C(H,H,H) groups, All O(H,H) groups
2. Restrained distances
 C5-C17 = C18-C17 = C18-C15 = C15-C13 = C3-C13 = C5-C3 = C2-C1 = C7-C1 = C7-C4
 = C4-C14 = C14-C12 = C2-C12
 1.38 with sigma of 0.0002
 C8-C1 = C8-C6 = C3-C10 = C16-C10
 1.5 with sigma of 0.0002
3. Uiso/Uaniso restraints and constraints
All non-hydrogen atoms have similar U: within 2A with sigma of 0.04 and sigma
for terminal atoms of 0.08
4. Others
 Fixed Sof: O10(0.5) O11(0.5) O12(0.5) O13(0.5) O14(0.5) O15(0.5)
5.a Riding coordinates:
 O6(H6A,H6B)
5.b Rotating group:
 O5(H5A,H5B)
5.c Ternary CH refined with riding coordinates:
 C8(H8), C10(H10)
5.d Aromatic/amide H refined with riding coordinates:
 C2(H2), C4(H4), C5(H5), C7(H7), C12(H12), C13(H13), C14(H14), C15(H15),
 C17(H17), C18(H18)
5.e Idealised Me refined as rotating group:
 C9(H9A,H9B,H9C), C11(H11A,H11B,H11C)
;
_olex2_submission_special_instructions 'No special instructions were received'
_oxdiff_exptl_absorpt_empirical_details
;
Empirical correction (ABSPACK) includes:
- Absorption correction using spherical harmonics
- Frame scaling
;
_oxdiff_exptl_absorpt_empirical_full_max 4.088
_oxdiff_exptl_absorpt_empirical_full_min 0.381

loop_
_space_group_symop_operation_xyz
'x, y, z'
'-x+1/2, -y, z+1/2'
'-x, y+1/2, -z+1/2'
'x+1/2, -y+1/2, -z'

loop_
_atom_site_label
_atom_site_type_symbol
_atom_site_fract_x
_atom_site_fract_y
_atom_site_fract_z
_atom_site_U_iso_or_equiv
_atom_site_adp_type
_atom_site_occupancy
_atom_site_site_symmetry_order
_atom_site_calc_flag
_atom_site_refinement_flags_posn
_atom_site_refinement_flags_adp
_atom_site_refinement_flags_occupancy
_atom_site_disorder_assembly
_atom_site_disorder_group
Eu1 Eu 0.42540(12) 0.78372(4) 0.64190(3) 0.0118(3) Uani 1 1 d . U . . .
Cl1 Cl 0.1362(6) 0.53129(19) 0.8004(2) 0.0324(8) Uani 1 1 d . U . . .
O1 O 1.0100(14) 0.6338(5) 0.4568(4) 0.0172(18) Uani 1 1 d . U . . .
O2 O 0.1047(14) 0.7808(5) 0.7036(5) 0.0223(19) Uani 1 1 d . U . . .
O3 O -0.4259(15) 0.7525(5) 0.7608(4) 0.0199(18) Uani 1 1 d . U . . .
O4 O 0.6281(17) 0.7110(6) 0.5692(5) 0.028(2) Uani 1 1 d . U . . .
O5 O 0.3823(17) 0.9017(5) 0.6902(5) 0.025(2) Uani 1 1 d . U . . .
H5A H 0.249352 0.907892 0.702774 0.038 Uiso 1 1 d GR . . . .
H5B H 0.403195 0.933395 0.657296 0.038 Uiso 1 1 d GR . . . .
O6 O 0.3376(17) 0.6564(5) 0.6571(5) 0.024(2) Uani 1 1 d . U . . .
H6A H 0.428930 0.630552 0.633579 0.036 Uiso 1 1 d R . . . .
H6B H 0.214580 0.647342 0.637409 0.036 Uiso 1 1 d R . . . .
O7 O 0.080(2) 0.5926(5) 0.7586(6) 0.037(3) Uani 1 1 d . U . . .
O8 O -0.2142(14) 0.8159(5) 0.6650(4) 0.0186(19) Uani 1 1 d . U . . .
O9 O 0.6938(14) 0.7222(5) 0.4554(5) 0.0191(19) Uani 1 1 d . U . . .
C1 C -0.1258(16) 0.7732(3) 0.8396(3) 0.016(2) Uani 1 1 d D U . . .
C2 C -0.121(2) 0.8455(3) 0.8531(4) 0.026(3) Uani 1 1 d D U . . .
H2 H -0.160937 0.878110 0.817300 0.032 Uiso 1 1 calc R . . . .
C3 C 0.7967(15) 0.5709(3) 0.5457(3) 0.022(3) Uani 1 1 d D U . . .
C4 C 0.0052(19) 0.7512(3) 0.9570(4) 0.024(3) Uani 1 1 d D U . . .
H4 H 0.051164 0.718662 0.992136 0.028 Uiso 1 1 calc R . . . .
C5 C 0.7026(15) 0.5253(4) 0.4979(4) 0.032(3) Uani 1 1 d D U . . .
H5 H 0.712928 0.535351 0.449060 0.039 Uiso 1 1 calc R . . . .
C6 C -0.0978(16) 0.7830(5) 0.7080(4) 0.017(2) Uani 1 1 d D U . . .
C7 C -0.0634(18) 0.7271(4) 0.8923(3) 0.026(3) Uani 1 1 d D U . . .
H7 H -0.067672 0.677162 0.883768 0.031 Uiso 1 1 calc R . . . .
C8 C -0.1976(15) 0.7456(5) 0.7695(2) 0.014(2) Uani 1 1 d D U . . .
H8 H -0.160100 0.693873 0.766622 0.017 Uiso 1 1 calc R . . . .
C9 C -0.548(3) 0.7141(10) 0.8151(7) 0.036(4) Uani 1 1 d . U . . .
H9A H -0.701139 0.722923 0.808573 0.054 Uiso 1 1 calc GR . . . .
H9B H -0.503999 0.730886 0.861702 0.054 Uiso 1 1 calc GR . . . .
H9C H -0.519398 0.662824 0.811222 0.054 Uiso 1 1 calc GR . . . .
C10 C 0.8988(11) 0.6395(3) 0.5229(5) 0.015(2) Uani 1 1 d D U . . .
H10 H 1.001851 0.655463 0.559925 0.018 Uiso 1 1 calc R . . . .
C11 C 1.208(2) 0.5934(8) 0.4655(8) 0.028(3) Uani 1 1 d . U . . .
H11A H 1.285120 0.591597 0.420572 0.042 Uiso 1 1 calc GR . . . .
H11B H 1.174723 0.544776 0.480818 0.042 Uiso 1 1 calc GR . . . .
H11C H 1.298488 0.616695 0.500817 0.042 Uiso 1 1 calc GR . . . .
C12 C -0.058(2) 0.8709(4) 0.9179(3) 0.031(3) Uani 1 1 d D U . . .
H12 H -0.057631 0.920767 0.926945 0.037 Uiso 1 1 calc R . . . .
C13 C 0.7792(19) 0.5552(4) 0.6163(3) 0.039(4) Uani 1 1 d D U . . .
H13 H 0.844484 0.585979 0.649706 0.047 Uiso 1 1 calc R . . . .
C14 C 0.005(2) 0.8237(3) 0.9695(4) 0.034(4) Uani 1 1 d D U . . .
H14 H 0.049502 0.841255 1.014054 0.041 Uiso 1 1 calc R . . . .
C15 C 0.6692(17) 0.4959(4) 0.6396(5) 0.058(5) Uani 1 1 d D U . . .
H15 H 0.654358 0.486843 0.688510 0.070 Uiso 1 1 calc R . . . .
C16 C 0.7286(13) 0.6952(4) 0.5140(6) 0.017(2) Uani 1 1 d D U . . .
C17 C 0.5936(19) 0.4654(4) 0.5201(3) 0.052(5) Uani 1 1 d D U . . .
H17 H 0.527320 0.434839 0.486737 0.062 Uiso 1 1 calc R . . . .
C18 C 0.581(2) 0.4501(6) 0.5909(3) 0.065(7) Uani 1 1 d D U . . .
H18 H 0.511592 0.407737 0.606089 0.079 Uiso 1 1 calc R . . . .
O10 O 0.252(5) 0.5560(15) 0.8658(12) 0.052(7) Uani 0.5 1 d . U P A 1
O11 O 0.054(7) 0.5439(17) 0.8663(15) 0.070(9) Uani 0.5 1 d . U P A 2
O12 O 0.353(4) 0.5197(13) 0.795(2) 0.061(9) Uani 0.5 1 d . U P A 2
O13 O 0.290(6) 0.4881(17) 0.7639(15) 0.052(7) Uani 0.5 1 d . U P A 1
O14 O -0.040(5) 0.4931(18) 0.8217(15) 0.059(8) Uani 0.5 1 d . U P A 1
O15 O 0.017(5) 0.4657(13) 0.7734(18) 0.059(8) Uani 0.5 1 d . U P A 2

loop_
_atom_site_aniso_label
_atom_site_aniso_U_11
_atom_site_aniso_U_22
_atom_site_aniso_U_33
_atom_site_aniso_U_23
_atom_site_aniso_U_13
_atom_site_aniso_U_12
Eu1 0.0154(4) 0.0189(4) 0.0011(3) -0.0008(3) 0.0005(3) 0.0000(3)
Cl1 0.041(2) 0.0244(16) 0.0322(18) 0.0095(15) 0.0099(16) 0.0002(14)
O1 0.021(4) 0.021(4) 0.011(4) 0.001(3) 0.001(3) 0.004(3)
O2 0.015(4) 0.038(5) 0.014(4) 0.000(4) 0.001(3) 0.001(4)
O3 0.016(4) 0.037(5) 0.007(4) 0.009(4) -0.001(4) -0.004(4)
O4 0.043(6) 0.033(5) 0.008(4) -0.002(4) 0.009(4) -0.009(5)
O5 0.032(6) 0.026(5) 0.018(5) -0.010(4) 0.009(4) 0.005(4)
O6 0.032(5) 0.026(5) 0.013(4) 0.004(4) 0.004(4) 0.001(4)
O7 0.057(7) 0.019(5) 0.036(6) 0.013(4) 0.011(6) 0.001(5)
O8 0.014(4) 0.035(5) 0.007(4) 0.003(4) -0.002(3) 0.009(4)
O9 0.015(4) 0.030(5) 0.013(4) 0.001(4) 0.008(3) 0.009(4)
C1 0.013(5) 0.029(7) 0.007(5) 0.002(5) 0.002(5) -0.002(5)
C2 0.032(7) 0.030(7) 0.017(6) -0.007(6) -0.002(6) -0.005(6)
C3 0.029(7) 0.015(5) 0.021(6) 0.011(5) 0.001(6) 0.002(5)
C4 0.022(6) 0.036(7) 0.013(6) 0.004(6) -0.003(5) -0.002(6)
C5 0.029(8) 0.030(7) 0.038(8) 0.017(7) -0.008(7) 0.001(6)
C6 0.019(6) 0.027(6) 0.004(5) -0.006(5) -0.001(4) -0.004(6)
C7 0.024(7) 0.046(8) 0.008(6) 0.011(6) 0.001(5) -0.005(7)
C8 0.012(6) 0.024(6) 0.007(5) 0.001(5) -0.002(5) -0.003(5)
C9 0.029(8) 0.070(11) 0.010(6) 0.013(7) -0.003(6) -0.007(9)
C10 0.027(7) 0.015(5) 0.005(5) 0.004(4) 0.002(5) -0.001(5)
C11 0.032(8) 0.032(7) 0.021(7) 0.003(6) 0.005(6) 0.002(6)
C12 0.041(8) 0.035(7) 0.016(6) -0.018(6) 0.006(7) -0.008(7)
C13 0.044(9) 0.044(9) 0.028(8) 0.025(7) 0.006(7) 0.012(8)
C14 0.038(8) 0.053(10) 0.011(6) -0.005(7) -0.002(6) -0.011(7)
C15 0.055(12) 0.057(11) 0.063(13) 0.033(10) 0.024(11) 0.011(9)
C16 0.016(6) 0.023(6) 0.013(6) 0.001(5) 0.003(5) 0.002(5)
C17 0.033(9) 0.026(8) 0.097(15) 0.004(9) -0.016(10) -0.010(7)
C18 0.031(9) 0.050(11) 0.116(18) 0.043(12) 0.020(11) -0.002(8)
O10 0.08(2) 0.055(16) 0.022(12) 0.016(11) -0.014(13) -0.018(15)
O11 0.11(3) 0.055(17) 0.042(15) 0.025(13) -0.004(19) 0.016(18)
O12 0.028(12) 0.018(11) 0.14(3) 0.018(16) 0.008(16) -0.008(9)
O13 0.07(2) 0.044(16) 0.043(15) 0.006(13) 0.001(14) 0.018(15)
O14 0.053(17) 0.08(2) 0.044(15) 0.011(15) -0.016(14) -0.026(16)
O15 0.054(16) 0.030(12) 0.09(2) -0.026(14) 0.028(16) -0.022(11)

loop_
_atom_type_symbol
_atom_type_description
_atom_type_scat_dispersion_real
_atom_type_scat_dispersion_imag
_atom_type_scat_source
C C 0.0181 0.0091 'International Tables Vol C Tables 4.2.6.8 and 6.1.1.4'
H H 0.0000 0.0000 'International Tables Vol C Tables 4.2.6.8 and 6.1.1.4'
Cl Cl 0.3639 0.7018 'International Tables Vol C Tables 4.2.6.8 and 6.1.1.4'
Eu Eu -8.9294 11.1857 'International Tables Vol C Tables 4.2.6.8 and 6.1.1.4'
O O 0.0492 0.0322 'International Tables Vol C Tables 4.2.6.8 and 6.1.1.4'

loop_
_geom_angle_atom_site_label_1
_geom_angle_atom_site_label_2
_geom_angle_atom_site_label_3
_geom_angle
_geom_angle_site_symmetry_1
_geom_angle_site_symmetry_3
_geom_angle_publ_flag
O1 Eu1 O3 138.1(3) 4_466 1_655 ?
O1 Eu1 C6 95.8(2) 4_466 1_655 ?
O1 Eu1 C16 46.6(2) 4_466 4_466 ?
O2 Eu1 O1 125.4(3) . 4_466 ?
O2 Eu1 O3 81.9(3) . 1_655 ?
O2 Eu1 O5 74.5(4) . . ?
O2 Eu1 O6 74.1(3) . . ?
O2 Eu1 O8 137.0(3) . 1_655 ?
O2 Eu1 O9 82.3(3) . 4_466 ?
O2 Eu1 C6 126.7(2) . 1_655 ?
O2 Eu1 C16 98.0(3) . 4_466 ?
O3 Eu1 C6 46.3(2) 1_655 1_655 ?
O3 Eu1 C16 173.6(3) 1_655 4_466 ?
O4 Eu1 O1 78.4(3) . 4_466 ?
O4 Eu1 O2 139.3(4) . . ?
O4 Eu1 O3 101.4(3) . 1_655 ?
O4 Eu1 O5 145.9(3) . . ?
O4 Eu1 O6 67.8(3) . . ?
O4 Eu1 O8 75.1(3) . 1_655 ?
O4 Eu1 O9 80.7(4) . 4_466 ?
O4 Eu1 C6 74.1(3) . 1_655 ?
O4 Eu1 C16 74.5(3) . 4_466 ?
O5 Eu1 O1 75.0(3) . 4_466 ?
O5 Eu1 O3 84.9(3) . 1_655 ?
O5 Eu1 O6 145.0(3) . . ?
O5 Eu1 C6 87.6(3) . 1_655 ?
O5 Eu1 C16 101.3(3) . 4_466 ?
O6 Eu1 O1 137.5(3) . 4_466 ?
O6 Eu1 O3 75.6(3) . 1_655 ?
O6 Eu1 C6 98.9(3) . 1_655 ?
O6 Eu1 C16 98.1(3) . 4_466 ?
O8 Eu1 O1 77.3(3) 1_655 4_466 ?
O8 Eu1 O3 62.7(3) 1_655 1_655 ?
O8 Eu1 O5 78.6(3) 1_655 . ?
O8 Eu1 O6 115.8(3) 1_655 . ?
O8 Eu1 C6 19.0(3) 1_655 1_655 ?
O8 Eu1 C16 119.9(2) 1_655 4_466 ?
O9 Eu1 O1 64.3(3) 4_466 4_466 ?
O9 Eu1 O3 157.6(3) 4_466 1_655 ?
O9 Eu1 O5 105.9(3) 4_466 . ?
O9 Eu1 O6 84.8(3) 4_466 . ?
O9 Eu1 O8 137.9(3) 4_466 1_655 ?
O9 Eu1 C6 150.8(3) 4_466 1_655 ?
O9 Eu1 C16 18.3(2) 4_466 4_466 ?
C6 Eu1 C16 135.00(19) 1_655 4_466 ?
O7 Cl1 O10 109.1(12) . . ?
O7 Cl1 O15 109.6(14) . . ?
O11 Cl1 O7 106.0(13) . . ?
O11 Cl1 O15 105(2) . . ?
O12 Cl1 O7 108.8(14) . . ?
O12 Cl1 O11 118(3) . . ?
O12 Cl1 O15 109.0(18) . . ?
O13 Cl1 O7 110.3(12) . . ?
O13 Cl1 O10 104.7(19) . . ?
O14 Cl1 O7 112.5(14) . . ?
O14 Cl1 O10 107.4(16) . . ?
O14 Cl1 O13 113(2) . . ?
C10 O1 Eu1 120.7(5) . 4_566 ?
C10 O1 C11 110.4(8) . . ?
C11 O1 Eu1 126.0(7) . 4_566 ?
C6 O2 Eu1 153.2(7) . . ?
C8 O3 Eu1 119.3(5) . 1_455 ?
C8 O3 C9 112.8(9) . . ?
C9 O3 Eu1 123.7(8) . 1_455 ?
C16 O4 Eu1 155.3(8) . . ?
C6 O8 Eu1 123.0(7) . 1_455 ?
C16 O9 Eu1 125.4(6) . 4_566 ?
C2 C1 C8 120.7(6) . . ?
C7 C1 C2 118.3(6) . . ?
C7 C1 C8 121.0(5) . . ?
C12 C2 C1 120.8(7) . . ?
C5 C3 C10 121.4(6) . . ?
C5 C3 C13 118.5(7) . . ?
C13 C3 C10 119.9(6) . . ?
C14 C4 C7 118.5(7) . . ?
C17 C5 C3 120.8(7) . . ?
O2 C6 Eu1 153.3(6) . 1_455 ?
O2 C6 C8 116.8(9) . . ?
O8 C6 Eu1 38.0(5) . 1_455 ?
O8 C6 O2 123.3(8) . . ?
O8 C6 C8 119.8(9) . . ?
C8 C6 Eu1 85.6(5) . 1_455 ?
C4 C7 C1 122.0(7) . . ?
O3 C8 C1 111.5(8) . . ?
O3 C8 C6 106.2(7) . . ?
C1 C8 C6 114.2(6) . . ?
O1 C10 C3 113.2(7) . . ?
O1 C10 C16 107.1(7) . . ?
C16 C10 C3 109.2(7) . . ?
C14 C12 C2 119.7(8) . . ?
C15 C13 C3 121.6(8) . . ?
C12 C14 C4 120.6(8) . . ?
C13 C15 C18 119.0(9) . . ?
O4 C16 Eu1 157.8(7) . 4_566 ?
O4 C16 C10 115.0(10) . . ?
O9 C16 Eu1 36.3(5) . 4_566 ?
O9 C16 O4 124.5(8) . . ?
O9 C16 C10 120.5(9) . . ?
C10 C16 Eu1 85.4(5) . 4_566 ?
C5 C17 C18 119.8(8) . . ?
C17 C18 C15 120.3(9) . . ?

loop_
_geom_bond_atom_site_label_1
_geom_bond_atom_site_label_2
_geom_bond_distance
_geom_bond_site_symmetry_2
_geom_bond_publ_flag
Eu1 O1 2.490(9) 4_466 ?
Eu1 O2 2.322(9) . ?
Eu1 O3 2.515(8) 1_655 ?
Eu1 O4 2.319(10) . ?
Eu1 O5 2.411(9) . ?
Eu1 O6 2.467(10) . ?
Eu1 O8 2.372(9) 1_655 ?
Eu1 O9 2.352(8) 4_466 ?
Eu1 C6 3.233(11) 1_655 ?
Eu1 C16 3.236(12) 4_466 ?
Cl1 O7 1.442(11) . ?
Cl1 O10 1.51(3) . ?
Cl1 O11 1.37(3) . ?
Cl1 O12 1.37(3) . ?
Cl1 O13 1.43(3) . ?
Cl1 O14 1.37(3) . ?
Cl1 O15 1.53(2) . ?
O1 C10 1.442(12) . ?
O1 C11 1.462(17) . ?
O2 C6 1.268(13) . ?
O3 C8 1.441(13) . ?
O3 C9 1.473(16) . ?
O4 C16 1.258(15) . ?
O8 C6 1.257(13) . ?
O9 C16 1.245(14) . ?
C1 C2 1.3800(3) . ?
C1 C7 1.3800(3) . ?
C1 C8 1.5000(3) . ?
C2 C12 1.3800(3) . ?
C3 C5 1.3800(3) . ?
C3 C10 1.5000(3) . ?
C3 C13 1.3800(3) . ?
C4 C7 1.3800(3) . ?
C4 C14 1.3800(3) . ?
C5 C17 1.3800(3) . ?
C6 C8 1.5000(3) . ?
C10 C16 1.5000(3) . ?
C12 C14 1.3800(3) . ?
C13 C15 1.3800(3) . ?
C15 C18 1.3800(3) . ?
C17 C18 1.3800(3) . ?
